data_7222976
loop_
_publ_author_name
'Behbehani, Haider'
'Ibrahim, Hamada Mohamed'

_publ_section_title
;
 Microwave-Assisted Synthesis in Water: First one-pot Synthesis of A novel
 Class of Polysubstituted Benzo[4,5]imidazo[1,2-b]pyridazines via
 Intramolecular SNAr
;
_journal_name_full 'RSC Adv.'
_journal_paper_doi 10.1039/C5RA17313B
_journal_year 2015
_chemical_formula_sum 'C25 H16 N4 O5'
_chemical_formula_weight 452.42
_chemical_name_common Hamada_FK130C_23_03_15
_chemical_name_systematic 4g
_space_group_crystal_system monoclinic
_space_group_IT_number 14
_space_group_name_Hall '-P 2ybc'
_space_group_name_H-M_alt 'P 1 21/c 1'
_symmetry_space_group_name_Hall '-P 2ybc'
_symmetry_space_group_name_H-M 'P 1 21/c 1'
_atom_sites_solution_hydrogens geom
_atom_sites_solution_primary direct
_atom_sites_solution_secondary difmap
_audit_update_record
;
2015-09-17 deposited with the CCDC.
2015-10-14 downloaded from the CCDC.
;
_cell_angle_alpha 90
_cell_angle_beta 97.677(2)
_cell_angle_gamma 90
_cell_formula_units_Z 4
_cell_length_a 14.2274(4)
_cell_length_b 7.0898(2)
_cell_length_c 21.0075(6)
_cell_measurement_reflns_used 7101
_cell_measurement_temperature 296.(2)
_cell_measurement_theta_max 66.0109
_cell_measurement_theta_min 4.0146
_cell_volume 2100.02(10)
_computing_cell_refinement 'SAINT V8.18C (Bruker AXS Inc., 2011)'
_computing_data_collection 'Bruker Instrument Service v2012.4.0.0'
_computing_data_reduction 'SAINT V8.18C (Bruker AXS Inc., 2011)'
_computing_molecular_graphics 'Mercury 3.1'
_computing_publication_material 'SHELXL-97 (Sheldrick, 2008)'
_computing_structure_refinement 'SHELXL-97 (Sheldrick, 2008)'
_computing_structure_solution 'SHELXS-97 (Sheldrick, 2008)'
_diffrn_ambient_temperature 296.(2)
_diffrn_detector_area_resol_mean 8.3333
_diffrn_measured_fraction_theta_full 0.945
_diffrn_measured_fraction_theta_max 0.945
_diffrn_measurement_device_type 'Bruker X8 Prospector'
_diffrn_measurement_method 'omega and phi scans'
_diffrn_radiation_monochromator 'mirror optics'
_diffrn_radiation_type 'Cu K\a'
_diffrn_radiation_wavelength 1.54178
_diffrn_reflns_av_R_equivalents 0.0341
_diffrn_reflns_av_unetI/netI 0.0332
_diffrn_reflns_limit_h_max 16
_diffrn_reflns_limit_h_min -13
_diffrn_reflns_limit_k_max 8
_diffrn_reflns_limit_k_min -8
_diffrn_reflns_limit_l_max 20
_diffrn_reflns_limit_l_min -24
_diffrn_reflns_number 11406
_diffrn_reflns_theta_full 66.15
_diffrn_reflns_theta_max 66.15
_diffrn_reflns_theta_min 4.93
_diffrn_source_type 'Incoatec Cu-ImS'
_exptl_absorpt_coefficient_mu 0.851
_exptl_absorpt_correction_T_max 0.93
_exptl_absorpt_correction_T_min 0.59
_exptl_absorpt_correction_type multi-scan
_exptl_absorpt_process_details 'SADABS V2008/1 (Bruker AXS Inc.)'
_exptl_crystal_colour 'clear yellow'
_exptl_crystal_density_diffrn 1.431
_exptl_crystal_density_method 'not measured'
_exptl_crystal_description Block
_exptl_crystal_F_000 936
_exptl_crystal_size_max 0.470
_exptl_crystal_size_mid 0.110
_exptl_crystal_size_min 0.080
_refine_diff_density_max 0.258
_refine_diff_density_min -0.291
_refine_ls_extinction_method none
_refine_ls_goodness_of_fit_ref 1.095
_refine_ls_hydrogen_treatment constr
_refine_ls_matrix_type full
_refine_ls_number_parameters 308
_refine_ls_number_reflns 3477
_refine_ls_number_restraints 0
_refine_ls_restrained_S_all 1.095
_refine_ls_R_factor_all 0.0636
_refine_ls_R_factor_gt 0.0511
_refine_ls_shift/su_max 0.001
_refine_ls_shift/su_mean 0.000
_refine_ls_structure_factor_coef Fsqd
_refine_ls_weighting_details 'calc w=1/[\s^2^(Fo^2^)+(0.0590P)^2^+1.6545P] where P=(Fo^2^+2Fc^2^)/3'
_refine_ls_weighting_scheme calc
_refine_ls_wR_factor_gt 0.1463
_refine_ls_wR_factor_ref 0.1569
_reflns_number_gt 2807
_reflns_number_total 3477
_reflns_threshold_expression >2sigma(I)
_cod_data_source_file c5ra17313b2.cif
_cod_data_source_block 4g
_cod_database_code 7222976

loop_
_space_group_symop_operation_xyz
'x, y, z'
'-x, y+1/2, -z+1/2'
'-x, -y, -z'
'x, -y-1/2, z-1/2'

loop_
_atom_site_type_symbol
_atom_site_label
_atom_site_fract_x
_atom_site_fract_y
_atom_site_fract_z
_atom_site_U_iso_or_equiv
_atom_site_adp_type
_atom_site_calc_flag
_atom_site_refinement_flags
_atom_site_occupancy
O O5 0.42408(14) 0.2051(3) 1.07656(9) 0.0620(6) Uani d . 1
O O4 0.45818(14) 0.4442(3) 0.79118(9) 0.0644(6) Uani d . 1
N N1 0.86551(15) 0.1984(4) 0.75687(11) 0.0528(6) Uani d . 1
O O3 0.7914(2) -0.4763(4) 0.93132(15) 0.1033(10) Uani d . 1
O O1 0.76146(17) 0.7368(3) 0.71232(10) 0.0704(6) Uani d . 1
N N3 0.74140(14) 0.1561(3) 0.81167(9) 0.0428(5) Uani d . 1
C C20 0.56831(17) 0.2871(4) 0.94745(12) 0.0459(6) Uani d . 1
H H20 0.6315 0.2885 0.9404 0.055 Uiso calc R 1
C C17 0.64879(18) 0.4643(4) 0.76775(12) 0.0478(6) Uani d . 1
H H17 0.6138 0.571 0.754 0.057 Uiso calc R 1
C C9 0.78343(17) 0.2665(4) 0.76808(12) 0.0465(6) Uani d . 1
O O2 0.9282(2) -0.5545(5) 0.91162(18) 0.1304(13) Uani d . 1
N N2 0.8624(2) -0.4465(4) 0.90742(13) 0.0704(7) Uani d . 1
C C13 0.8677(2) -0.2739(4) 0.86936(13) 0.0531(7) Uani d . 1
C C14 0.79373(19) -0.1484(4) 0.86696(12) 0.0483(6) Uani d . 1
H H14 0.7425 -0.1661 0.8896 0.058 Uiso calc R 1
C C15 0.80189(17) 0.0063(4) 0.82819(11) 0.0428(6) Uani d . 1
N N4 0.65847(14) 0.1873(3) 0.83401(9) 0.0439(5) Uani d . 1
C C16 0.61413(18) 0.3403(4) 0.81193(11) 0.0435(6) Uani d . 1
C C18 0.51785(18) 0.3752(4) 0.83206(12) 0.0452(6) Uani d . 1
C C19 0.49790(17) 0.3283(4) 0.89685(12) 0.0424(6) Uani d . 1
C C24 0.40369(18) 0.3279(4) 0.90910(13) 0.0486(6) Uani d . 1
H H24 0.3555 0.3574 0.8762 0.058 Uiso calc R 1
C C23 0.38123(18) 0.2846(4) 0.96895(13) 0.0522(7) Uani d . 1
H H23 0.3182 0.2826 0.9762 0.063 Uiso calc R 1
C C22 0.45315(19) 0.2435(4) 1.01892(13) 0.0475(6) Uani d . 1
C C25 0.4957(2) 0.1572(5) 1.12849(14) 0.0627(8) Uani d . 1
H H25A 0.5289 0.0466 1.1175 0.094 Uiso calc R 1
H H25B 0.4666 0.1328 1.1664 0.094 Uiso calc R 1
H H25C 0.5395 0.26 1.1365 0.094 Uiso calc R 1
C C21 0.54649(18) 0.2444(4) 1.00782(12) 0.0474(6) Uani d . 1
H H21 0.5946 0.2162 1.0409 0.057 Uiso calc R 1
C C8 0.73200(18) 0.4308(4) 0.74505(11) 0.0466(6) Uani d . 1
C C10 0.87796(17) 0.0364(4) 0.79366(12) 0.0477(6) Uani d . 1
C C12 0.9456(2) -0.2499(5) 0.83632(14) 0.0589(8) Uani d . 1
H H12 0.9939 -0.3394 0.8403 0.071 Uiso calc R 1
C C11 0.95125(19) -0.0952(5) 0.79811(14) 0.0597(8) Uani d . 1
H H11 1.0027 -0.0783 0.7757 0.072 Uiso calc R 1
C C7 0.76892(19) 0.5701(5) 0.69994(12) 0.0518(7) Uani d . 1
C C4 0.80586(18) 0.5068(5) 0.64117(12) 0.0554(8) Uani d . 1
C C5 0.8579(2) 0.6339(6) 0.60943(16) 0.0760(10) Uani d . 1
H H5 0.8716 0.7533 0.6265 0.091 Uiso calc R 1
C C6 0.8891(3) 0.5821(9) 0.5525(2) 0.0984(15) Uani d . 1
H H6 0.9247 0.6661 0.5315 0.118 Uiso calc R 1
C C1 0.8678(3) 0.4070(9) 0.52676(19) 0.1046(16) Uani d . 1
H H1 0.8881 0.3738 0.488 0.126 Uiso calc R 1
C C2 0.8169(3) 0.2809(7) 0.55752(17) 0.0885(12) Uani d . 1
H H2 0.803 0.1622 0.5399 0.106 Uiso calc R 1
C C3 0.7860(2) 0.3306(6) 0.61515(14) 0.0671(9) Uani d . 1
H H3 0.7517 0.2446 0.6363 0.081 Uiso calc R 1

loop_
_atom_site_aniso_label
_atom_site_aniso_U_11
_atom_site_aniso_U_22
_atom_site_aniso_U_33
_atom_site_aniso_U_12
_atom_site_aniso_U_13
_atom_site_aniso_U_23
O5 0.0612(12) 0.0739(15) 0.0554(11) -0.0015(11) 0.0250(9) 0.0088(10)
O4 0.0536(11) 0.0893(16) 0.0506(11) 0.0121(11) 0.0079(9) 0.0028(11)
N1 0.0381(11) 0.0680(16) 0.0549(13) -0.0039(11) 0.0152(10) 0.0057(12)
O3 0.0954(19) 0.095(2) 0.127(2) 0.0157(16) 0.0416(18) 0.0506(18)
O1 0.0922(16) 0.0646(15) 0.0528(12) -0.0130(13) 0.0038(11) 0.0049(10)
N3 0.0395(11) 0.0500(13) 0.0415(11) -0.0012(10) 0.0152(9) -0.0018(9)
C20 0.0375(13) 0.0543(17) 0.0477(14) -0.0003(12) 0.0123(11) -0.0079(12)
C17 0.0482(14) 0.0542(16) 0.0411(13) 0.0000(13) 0.0068(11) -0.0028(12)
C9 0.0408(13) 0.0590(17) 0.0413(13) -0.0052(13) 0.0114(10) -0.0001(12)
O2 0.124(2) 0.105(2) 0.171(3) 0.059(2) 0.055(2) 0.062(2)
N2 0.0731(18) 0.0670(18) 0.0717(17) 0.0169(16) 0.0122(14) 0.0131(14)
C13 0.0535(16) 0.0571(18) 0.0486(14) 0.0061(14) 0.0059(12) 0.0023(13)
C14 0.0484(14) 0.0542(17) 0.0442(13) 0.0019(13) 0.0134(11) -0.0024(12)
C15 0.0404(13) 0.0481(15) 0.0414(13) 0.0003(12) 0.0109(10) -0.0054(11)
N4 0.0423(11) 0.0499(13) 0.0425(11) -0.0013(10) 0.0166(9) -0.0055(10)
C16 0.0440(13) 0.0484(15) 0.0395(12) 0.0018(12) 0.0106(10) -0.0048(11)
C18 0.0445(13) 0.0474(15) 0.0446(13) 0.0010(12) 0.0093(11) -0.0066(12)
C19 0.0409(13) 0.0439(15) 0.0445(13) -0.0004(11) 0.0136(10) -0.0109(11)
C24 0.0417(13) 0.0536(17) 0.0511(14) 0.0011(12) 0.0086(11) -0.0081(13)
C23 0.0383(13) 0.0617(19) 0.0596(16) -0.0036(13) 0.0175(12) -0.0060(13)
C22 0.0506(15) 0.0450(15) 0.0502(14) -0.0037(13) 0.0194(12) -0.0039(12)
C25 0.081(2) 0.0584(19) 0.0509(16) -0.0030(17) 0.0175(15) 0.0048(14)
C21 0.0458(14) 0.0519(16) 0.0456(14) 0.0014(13) 0.0100(11) -0.0038(12)
C8 0.0448(14) 0.0560(17) 0.0393(13) -0.0060(13) 0.0072(10) -0.0003(12)
C10 0.0373(13) 0.0594(18) 0.0476(14) -0.0006(13) 0.0101(10) -0.0016(13)
C12 0.0445(15) 0.068(2) 0.0640(17) 0.0145(15) 0.0062(13) -0.0021(15)
C11 0.0384(14) 0.081(2) 0.0615(17) 0.0033(15) 0.0138(12) 0.0010(16)
C7 0.0485(15) 0.0615(19) 0.0432(14) -0.0087(14) -0.0014(11) 0.0056(13)
C4 0.0424(14) 0.083(2) 0.0416(14) -0.0033(15) 0.0069(11) 0.0108(14)
C5 0.0606(18) 0.103(3) 0.0668(19) -0.0042(19) 0.0156(15) 0.0266(19)
C6 0.071(2) 0.155(5) 0.077(3) 0.010(3) 0.036(2) 0.044(3)
C1 0.086(3) 0.176(5) 0.057(2) 0.027(3) 0.029(2) 0.011(3)
C2 0.080(2) 0.127(4) 0.059(2) 0.012(2) 0.0130(18) -0.016(2)
C3 0.0542(17) 0.098(3) 0.0501(16) -0.0036(18) 0.0103(13) -0.0051(17)

loop_
_atom_type_symbol
_atom_type_description
_atom_type_scat_dispersion_real
_atom_type_scat_dispersion_imag
_atom_type_scat_source
C C 0.0181 0.0091 'International Tables Vol C Tables 4.2.6.8 and 6.1.1.4'
H H 0.0000 0.0000 'International Tables Vol C Tables 4.2.6.8 and 6.1.1.4'
N N 0.0311 0.0180 'International Tables Vol C Tables 4.2.6.8 and 6.1.1.4'
O O 0.0492 0.0322 'International Tables Vol C Tables 4.2.6.8 and 6.1.1.4'

loop_
_geom_angle_atom_site_label_1
_geom_angle_atom_site_label_2
_geom_angle_atom_site_label_3
_geom_angle
C22 O5 C25 117.2(2)
C9 N1 C10 104.8(2)
N4 N3 C15 125.8(2)
N4 N3 C9 127.5(2)
C15 N3 C9 106.76(19)
C21 C20 C19 121.4(2)
C21 C20 H20 119.3
C19 C20 H20 119.3
C8 C17 C16 121.3(3)
C8 C17 H17 119.4
C16 C17 H17 119.4
N1 C9 N3 112.3(2)
N1 C9 C8 131.9(2)
N3 C9 C8 115.8(2)
O2 N2 O3 123.0(3)
O2 N2 C13 118.3(3)
O3 N2 C13 118.7(3)
C14 C13 C12 124.0(3)
C14 C13 N2 117.7(3)
C12 C13 N2 118.3(3)
C13 C14 C15 114.3(2)
C13 C14 H14 122.8
C15 C14 H14 122.8
C14 C15 N3 131.3(2)
C14 C15 C10 124.1(2)
N3 C15 C10 104.6(2)
C16 N4 N3 114.6(2)
N4 C16 C17 123.7(2)
N4 C16 C18 116.7(2)
C17 C16 C18 119.5(2)
O4 C18 C19 122.6(2)
O4 C18 C16 116.1(2)
C19 C18 C16 121.3(2)
C20 C19 C24 118.0(2)
C20 C19 C18 123.3(2)
C24 C19 C18 118.8(2)
C23 C24 C19 121.0(2)
C23 C24 H24 119.5
C19 C24 H24 119.5
C24 C23 C22 119.9(2)
C24 C23 H23 120.0
C22 C23 H23 120.0
O5 C22 C21 124.5(3)
O5 C22 C23 115.6(2)
C21 C22 C23 119.9(2)
O5 C25 H25A 109.5
O5 C25 H25B 109.5
H25A C25 H25B 109.5
O5 C25 H25C 109.5
H25A C25 H25C 109.5
H25B C25 H25C 109.5
C20 C21 C22 119.8(3)
C20 C21 H21 120.1
C22 C21 H21 120.1
C17 C8 C9 117.2(2)
C17 C8 C7 119.9(3)
C9 C8 C7 122.8(2)
N1 C10 C11 129.3(2)
N1 C10 C15 111.5(2)
C11 C10 C15 119.2(3)
C11 C12 C13 120.2(3)
C11 C12 H12 119.9
C13 C12 H12 119.9
C12 C11 C10 118.3(3)
C12 C11 H11 120.8
C10 C11 H11 120.8
O1 C7 C4 121.7(3)
O1 C7 C8 116.9(3)
C4 C7 C8 121.2(3)
C3 C4 C5 119.4(3)
C3 C4 C7 122.1(3)
C5 C4 C7 118.4(3)
C6 C5 C4 119.8(4)
C6 C5 H5 120.1
C4 C5 H5 120.1
C1 C6 C5 120.2(4)
C1 C6 H6 119.9
C5 C6 H6 119.9
C2 C1 C6 120.6(4)
C2 C1 H1 119.7
C6 C1 H1 119.7
C1 C2 C3 119.8(4)
C1 C2 H2 120.1
C3 C2 H2 120.1
C4 C3 C2 120.3(4)
C4 C3 H3 119.9
C2 C3 H3 119.9

loop_
_geom_bond_atom_site_label_1
_geom_bond_atom_site_label_2
_geom_bond_distance
O5 C22 1.358(3)
O5 C25 1.430(4)
O4 C18 1.226(3)
N1 C9 1.314(3)
N1 C10 1.383(4)
O3 N2 1.205(4)
O1 C7 1.218(4)
N3 N4 1.345(3)
N3 C15 1.382(3)
N3 C9 1.398(3)
C20 C21 1.379(4)
C20 C19 1.391(4)
C20 H20 0.93
C17 C8 1.355(4)
C17 C16 1.414(4)
C17 H17 0.93
C9 C8 1.425(4)
O2 N2 1.204(4)
N2 C13 1.469(4)
C13 C14 1.374(4)
C13 C12 1.395(4)
C14 C15 1.380(4)
C14 H14 0.93
C15 C10 1.397(3)
N4 C16 1.309(3)
C16 C18 1.507(3)
C18 C19 1.465(3)
C19 C24 1.398(3)
C24 C23 1.373(4)
C24 H24 0.93
C23 C22 1.395(4)
C23 H23 0.93
C22 C21 1.379(4)
C25 H25A 0.96
C25 H25B 0.96
C25 H25C 0.96
C21 H21 0.93
C8 C7 1.511(4)
C10 C11 1.393(4)
C12 C11 1.368(4)
C12 H12 0.93
C11 H11 0.93
C7 C4 1.475(4)
C4 C3 1.378(5)
C4 C5 1.392(4)
C5 C6 1.380(6)
C5 H5 0.93
C6 C1 1.372(7)
C6 H6 0.93
C1 C2 1.366(6)
C1 H1 0.93
C2 C3 1.388(4)
C2 H2 0.93
C3 H3 0.93

loop_
_geom_torsion_atom_site_label_1
_geom_torsion_atom_site_label_2
_geom_torsion_atom_site_label_3
_geom_torsion_atom_site_label_4
_geom_torsion
C10 N1 C9 N3 0.7(3)
C10 N1 C9 C8 179.4(3)
N4 N3 C9 N1 179.1(2)
C15 N3 C9 N1 -0.8(3)
N4 N3 C9 C8 0.1(4)
C15 N3 C9 C8 -179.7(2)
O2 N2 C13 C14 -177.6(3)
O3 N2 C13 C14 4.7(4)
O2 N2 C13 C12 4.4(5)
O3 N2 C13 C12 -173.4(3)
C12 C13 C14 C15 0.5(4)
N2 C13 C14 C15 -177.4(2)
C13 C14 C15 N3 177.0(3)
C13 C14 C15 C10 0.1(4)
N4 N3 C15 C14 3.3(4)
C9 N3 C15 C14 -176.8(3)
N4 N3 C15 C10 -179.3(2)
C9 N3 C15 C10 0.5(3)
C15 N3 N4 C16 179.2(2)
C9 N3 N4 C16 -0.6(3)
N3 N4 C16 C17 0.5(3)
N3 N4 C16 C18 176.1(2)
C8 C17 C16 N4 0.1(4)
C8 C17 C16 C18 -175.4(2)
N4 C16 C18 O4 -142.6(3)
C17 C16 C18 O4 33.2(4)
N4 C16 C18 C19 37.3(4)
C17 C16 C18 C19 -146.8(3)
C21 C20 C19 C24 0.9(4)
C21 C20 C19 C18 179.8(3)
O4 C18 C19 C20 -166.3(3)
C16 C18 C19 C20 13.8(4)
O4 C18 C19 C24 12.5(4)
C16 C18 C19 C24 -167.4(2)
C20 C19 C24 C23 -1.2(4)
C18 C19 C24 C23 179.9(3)
C19 C24 C23 C22 1.2(4)
C25 O5 C22 C21 -1.8(4)
C25 O5 C22 C23 178.3(3)
C24 C23 C22 O5 179.1(3)
C24 C23 C22 C21 -0.8(4)
C19 C20 C21 C22 -0.5(4)
O5 C22 C21 C20 -179.4(3)
C23 C22 C21 C20 0.5(4)
C16 C17 C8 C9 -0.6(4)
C16 C17 C8 C7 -177.6(2)
N1 C9 C8 C17 -178.2(3)
N3 C9 C8 C17 0.5(3)
N1 C9 C8 C7 -1.3(5)
N3 C9 C8 C7 177.3(2)
C9 N1 C10 C11 177.2(3)
C9 N1 C10 C15 -0.3(3)
C14 C15 C10 N1 177.5(2)
N3 C15 C10 N1 -0.1(3)
C14 C15 C10 C11 -0.4(4)
N3 C15 C10 C11 -178.0(2)
C14 C13 C12 C11 -0.7(5)
N2 C13 C12 C11 177.2(3)
C13 C12 C11 C10 0.4(4)
N1 C10 C11 C12 -177.3(3)
C15 C10 C11 C12 0.1(4)
C17 C8 C7 O1 41.7(4)
C9 C8 C7 O1 -135.1(3)
C17 C8 C7 C4 -134.0(3)
C9 C8 C7 C4 49.2(4)
O1 C7 C4 C3 -157.6(3)
C8 C7 C4 C3 17.9(4)
O1 C7 C4 C5 18.7(4)
C8 C7 C4 C5 -165.7(3)
C3 C4 C5 C6 -0.1(5)
C7 C4 C5 C6 -176.6(3)
C4 C5 C6 C1 0.9(6)
C5 C6 C1 C2 -1.1(7)
C6 C1 C2 C3 0.3(6)
C5 C4 C3 C2 -0.6(5)
C7 C4 C3 C2 175.7(3)
C1 C2 C3 C4 0.5(5)
